data_7048511
loop_
_publ_author_name
'Caron, Elise'
'Brown, Christopher M.'
'Hean, Duane'
'Wolf, Michael O.'

_publ_section_title
;
 Variable oxidation state sulfur-bridged bithiazole ligands tune the
 electronic properties of ruthenium(ii) and copper(i) complexes.
;
_journal_issue 4
_journal_name_full 'Dalton transactions (Cambridge, England : 2003)'
_journal_page_first 1263
_journal_page_last 1274
_journal_paper_doi 10.1039/c8dt04588g
_journal_volume 48
_journal_year 2019
_chemical_formula_moiety 'C6 H4 N2 O2 S3'
_chemical_formula_sum 'C6 H4 N2 O2 S3'
_chemical_formula_weight 232.29
_space_group_crystal_system monoclinic
_space_group_IT_number 14
_space_group_name_Hall '-P 2yn'
_space_group_name_H-M_alt 'P 1 21/n 1'
_symmetry_space_group_name_Hall '-P 2yn'
_symmetry_space_group_name_H-M 'P 1 21/n 1'
_atom_sites_solution_hydrogens geom
_atom_sites_solution_primary direct
_audit_creation_date 2018-08-07
_audit_creation_method
;
Olex2 1.2
(compiled 2018.05.29 svn.r3508 for OlexSys, GUI svn.r5506)
;
_audit_update_record
;
2018-08-20 deposited with the CCDC.
2018-12-14 downloaded from the CCDC.
;
_cell_angle_alpha 90
_cell_angle_beta 111.635(5)
_cell_angle_gamma 90
_cell_formula_units_Z 4
_cell_length_a 5.6977(6)
_cell_length_b 21.813(2)
_cell_length_c 7.5732(11)
_cell_measurement_reflns_used 7745
_cell_measurement_temperature 100.15
_cell_measurement_theta_max 28.23
_cell_measurement_theta_min 2.80
_cell_volume 874.92(18)
_computing_cell_refinement 'SAINT V8.38A (?, 2016)'
_computing_data_reduction 'SAINT V8.38A (?, 2016)'
_computing_molecular_graphics 'Olex2 (Dolomanov et al., 2009)'
_computing_publication_material 'Olex2 (Dolomanov et al., 2009)'
_computing_structure_refinement 'ShelXL (Sheldrick, 2015)'
_computing_structure_solution 'ShelXS (Sheldrick, 2008)'
_diffrn_ambient_temperature 100.15
_diffrn_measured_fraction_theta_full 0.997
_diffrn_measured_fraction_theta_max 0.993
_diffrn_measurement_device_type 'Bruker APEX-II CCD'
_diffrn_measurement_method '\f and \w scans'
_diffrn_radiation_type MoK\a
_diffrn_radiation_wavelength 0.71073
_diffrn_reflns_av_R_equivalents 0.0163
_diffrn_reflns_av_unetI/netI 0.0131
_diffrn_reflns_Laue_measured_fraction_full 0.997
_diffrn_reflns_Laue_measured_fraction_max 0.993
_diffrn_reflns_limit_h_max 7
_diffrn_reflns_limit_h_min -7
_diffrn_reflns_limit_k_max 28
_diffrn_reflns_limit_k_min -26
_diffrn_reflns_limit_l_max 10
_diffrn_reflns_limit_l_min -10
_diffrn_reflns_number 8655
_diffrn_reflns_point_group_measured_fraction_full 0.997
_diffrn_reflns_point_group_measured_fraction_max 0.993
_diffrn_reflns_theta_full 25.242
_diffrn_reflns_theta_max 28.229
_diffrn_reflns_theta_min 3.041
_diffrn_standards_number 0
_exptl_absorpt_coefficient_mu 0.810
_exptl_absorpt_correction_T_max 0.7457
_exptl_absorpt_correction_T_min 0.6994
_exptl_absorpt_correction_type multi-scan
_exptl_absorpt_process_details
'SADABS-2016/2 (Bruker,2016/2) was used for absorption correction. wR2(int) was 0.1152 before and 0.0257 after correction. The Ratio of minimum to maximum transmission is 0.9379. The \l/2 correction factor is Not present.'
_exptl_crystal_colour colourless
_exptl_crystal_colour_primary colourless
_exptl_crystal_density_diffrn 1.763
_exptl_crystal_description prism
_exptl_crystal_F_000 472
_exptl_crystal_size_max 0.466
_exptl_crystal_size_mid 0.301
_exptl_crystal_size_min 0.01
_refine_diff_density_max 0.421
_refine_diff_density_min -0.414
_refine_diff_density_rms 0.055
_refine_ls_extinction_method none
_refine_ls_goodness_of_fit_ref 1.079
_refine_ls_hydrogen_treatment constr
_refine_ls_matrix_type full
_refine_ls_number_parameters 118
_refine_ls_number_reflns 2147
_refine_ls_number_restraints 0
_refine_ls_restrained_S_all 1.079
_refine_ls_R_factor_all 0.0218
_refine_ls_R_factor_gt 0.0214
_refine_ls_shift/su_max 0.001
_refine_ls_shift/su_mean 0.000
_refine_ls_structure_factor_coef Fsqd
_refine_ls_weighting_details 'w=1/[\s^2^(Fo^2^)+(0.0265P)^2^+0.5758P] where P=(Fo^2^+2Fc^2^)/3'
_refine_ls_weighting_scheme calc
_refine_ls_wR_factor_gt 0.0567
_refine_ls_wR_factor_ref 0.0569
_reflns_Friedel_coverage 0.000
_reflns_number_gt 2111
_reflns_number_total 2147
_reflns_threshold_expression 'I > 2\s(I)'
_cod_data_source_file c8dt04588g2.cif
_cod_data_source_block mw308_p_a
_cod_depositor_comments 'Adding full bibliography for 7048509--7048517.cif.'
_cod_original_cell_volume 874.93(19)
_cod_database_code 7048511
_shelx_shelxl_version_number 2017/1
_shelx_space_group_comment
;
The symmetry employed for this shelxl refinement is uniquely defined
by the following loop, which should always be used as a source of
symmetry information in preference to the above space-group names.
They are only intended as comments.
;
_shelx_estimated_absorpt_t_max 0.992
_shelx_estimated_absorpt_t_min 0.704
_olex2_refinement_description
;
1. Fixed Uiso
 At 1.2 times of:
  All C(H) groups
2.a Aromatic/amide H refined with riding coordinates:
 C3(H3), C2(H2), C6(H6), C5(H5)
;
_olex2_submission_special_instructions 'No special instructions were received'

loop_
_space_group_symop_operation_xyz
'x, y, z'
'-x+1/2, y+1/2, -z+1/2'
'-x, -y, -z'
'x-1/2, -y-1/2, z-1/2'

loop_
_atom_site_label
_atom_site_type_symbol
_atom_site_fract_x
_atom_site_fract_y
_atom_site_fract_z
_atom_site_U_iso_or_equiv
_atom_site_adp_type
_atom_site_occupancy
_atom_site_site_symmetry_order
_atom_site_calc_flag
_atom_site_refinement_flags_posn
S1 S 0.60378(5) 0.60413(2) 0.24943(4) 0.01042(8) Uani 1 1 d .
S2 S 0.34255(5) 0.57288(2) 0.52076(4) 0.01242(8) Uani 1 1 d .
S3 S 0.98364(6) 0.69709(2) 0.22605(5) 0.01741(9) Uani 1 1 d .
O1 O 0.78887(16) 0.56728(4) 0.21031(12) 0.01399(17) Uani 1 1 d .
O2 O 0.34136(16) 0.60059(4) 0.12687(12) 0.01461(18) Uani 1 1 d .
N1 N 0.8282(2) 0.58561(5) 0.62805(15) 0.0146(2) Uani 1 1 d .
N2 N 0.5838(2) 0.72719(5) 0.29182(17) 0.0188(2) Uani 1 1 d .
C1 C 0.6149(2) 0.58817(5) 0.48064(16) 0.0113(2) Uani 1 1 d .
C3 C 0.7754(2) 0.57018(6) 0.78584(17) 0.0155(2) Uani 1 1 d .
H3 H 0.903861 0.565809 0.908099 0.019 Uiso 1 1 calc R
C4 C 0.7085(2) 0.68075(5) 0.26036(16) 0.0124(2) Uani 1 1 d .
C2 C 0.5242(2) 0.56155(6) 0.75449(17) 0.0140(2) Uani 1 1 d .
H2 H 0.460441 0.550747 0.849836 0.017 Uiso 1 1 calc R
C6 C 0.9304(3) 0.77271(6) 0.25411(19) 0.0191(3) Uani 1 1 d .
H6 H 1.037561 0.805218 0.247103 0.023 Uiso 1 1 calc R
C5 C 0.7123(3) 0.78026(6) 0.2881(2) 0.0208(3) Uani 1 1 d .
H5 H 0.653705 0.819481 0.307808 0.025 Uiso 1 1 calc R

loop_
_atom_site_aniso_label
_atom_site_aniso_U_11
_atom_site_aniso_U_22
_atom_site_aniso_U_33
_atom_site_aniso_U_23
_atom_site_aniso_U_13
_atom_site_aniso_U_12
S1 0.01016(14) 0.01204(14) 0.00887(13) -0.00018(9) 0.00328(10) -0.00068(9)
S2 0.01044(14) 0.01550(15) 0.01163(14) -0.00005(10) 0.00443(10) -0.00075(10)
S3 0.01443(15) 0.01400(15) 0.02660(17) 0.00282(11) 0.01086(12) 0.00006(10)
O1 0.0139(4) 0.0149(4) 0.0143(4) -0.0010(3) 0.0065(3) 0.0011(3)
O2 0.0107(4) 0.0194(4) 0.0116(4) -0.0004(3) 0.0017(3) -0.0015(3)
N1 0.0128(5) 0.0178(5) 0.0120(5) -0.0003(4) 0.0032(4) -0.0026(4)
N2 0.0192(5) 0.0154(5) 0.0239(6) -0.0018(4) 0.0106(4) 0.0000(4)
C1 0.0123(5) 0.0122(5) 0.0103(5) -0.0003(4) 0.0050(4) -0.0013(4)
C3 0.0165(6) 0.0176(6) 0.0111(5) -0.0003(4) 0.0035(4) -0.0025(4)
C4 0.0121(5) 0.0134(5) 0.0117(5) 0.0012(4) 0.0043(4) -0.0009(4)
C2 0.0182(6) 0.0138(5) 0.0103(5) -0.0007(4) 0.0057(4) -0.0019(4)
C6 0.0212(6) 0.0129(6) 0.0225(6) 0.0027(4) 0.0070(5) -0.0015(5)
C5 0.0235(7) 0.0136(6) 0.0259(6) -0.0011(5) 0.0099(5) 0.0006(5)

loop_
_atom_type_symbol
_atom_type_description
_atom_type_scat_dispersion_real
_atom_type_scat_dispersion_imag
_atom_type_scat_source
C C 0.0033 0.0016 'International Tables Vol C Tables 4.2.6.8 and 6.1.1.4'
H H 0.0000 0.0000 'International Tables Vol C Tables 4.2.6.8 and 6.1.1.4'
N N 0.0061 0.0033 'International Tables Vol C Tables 4.2.6.8 and 6.1.1.4'
O O 0.0106 0.0060 'International Tables Vol C Tables 4.2.6.8 and 6.1.1.4'
S S 0.1246 0.1234 'International Tables Vol C Tables 4.2.6.8 and 6.1.1.4'

loop_
_geom_angle_atom_site_label_1
_geom_angle_atom_site_label_2
_geom_angle_atom_site_label_3
_geom_angle
O1 S1 O2 120.10(5)
O1 S1 C1 109.45(5)
O1 S1 C4 106.11(6)
O2 S1 C1 106.12(5)
O2 S1 C4 109.45(5)
C1 S1 C4 104.62(5)
C2 S2 C1 88.26(6)
C6 S3 C4 88.14(6)
C1 N1 C3 108.55(11)
C4 N2 C5 108.58(11)
S2 C1 S1 120.61(7)
N1 C1 S1 122.38(9)
N1 C1 S2 116.98(9)
N1 C3 H3 122.3
C2 C3 N1 115.48(11)
C2 C3 H3 122.3
S3 C4 S1 120.03(7)
N2 C4 S1 122.98(9)
N2 C4 S3 116.99(9)
S2 C2 H2 124.6
C3 C2 S2 110.73(9)
C3 C2 H2 124.6
S3 C6 H6 124.6
C5 C6 S3 110.83(10)
C5 C6 H6 124.6
N2 C5 H5 122.3
C6 C5 N2 115.45(12)
C6 C5 H5 122.3

loop_
_geom_bond_atom_site_label_1
_geom_bond_atom_site_label_2
_geom_bond_distance
S1 O1 1.4410(9)
S1 O2 1.4421(9)
S1 C1 1.7634(12)
S1 C4 1.7662(12)
S2 C1 1.7201(12)
S2 C2 1.7072(13)
S3 C4 1.7184(12)
S3 C6 1.7046(14)
N1 C1 1.3137(15)
N1 C3 1.3772(16)
N2 C4 1.3087(16)
N2 C5 1.3756(17)
C3 H3 0.9500
C3 C2 1.3744(17)
C2 H2 0.9500
C6 H6 0.9500
C6 C5 1.3685(19)
C5 H5 0.9500
